data_1544912
loop_
_publ_author_name
'Kumada, N.'
'Miura, A.'
'Takei, T.'
'Nishimoto, S.'
'Kameshima, Y.'
'Miyake, M.'
'Kuroiwa, Y.'
'Moriyoshi, C.'

_publ_section_title
;
 Hydrothermal synthesis and crystal structure analysis of two new cadmium
 bismuthates, CdBi2O6 and Cd0.37Bi0.63O1.79 Comments: Reported Bi3
 position is apparently wrong, and I moved to ideal position, but stll
 discrepancies with reported Bi3-O distances
;
_journal_name_full 'Journal of Asian Ceramic Societies'
_journal_page_first 251
_journal_page_last 254
_journal_volume 3
_journal_year 2015
_chemical_formula_sum 'Bi2 Cd O6'
_chemical_name_common CdBi2O6
_chemical_name_mineral CdBi2O6
_space_group_IT_number 150
_space_group_name_H-M_alt 'P 3 2 1'
_symmetry_space_group_name_Hall 'P 3 2"'
_symmetry_space_group_name_H-M 'P 3 2 1'
_cell_angle_alpha 90
_cell_angle_beta 90
_cell_angle_gamma 120
_cell_formula_units_Z 4
_cell_length_a 9.3641(7)
_cell_length_b 9.3641(7)
_cell_length_c 4.9523(3)
_cell_volume 376.07(5)
_cod_data_source_file CdBi2O6.cif
_cod_data_source_block CdBi2O6
_cod_original_formula_sum 'Cd Bi2 O6'
_cod_database_code 1544912

loop_
_space_group_symop_operation_xyz
'x, y, z'
'-y, x-y, z'
'-x+y, -x, z'
'y, x, -z'
'x-y, -y, -z'
'-x, -x+y, -z'

loop_
_atom_site_label
_atom_site_occupancy
_atom_site_fract_x
_atom_site_fract_y
_atom_site_fract_z
_atom_site_adp_type
_atom_site_B_iso_or_equiv
_atom_site_type_symbol
Cd 1.0 0.6361(7) 0.000000 0.000000 Biso 0.100000 Cd
Bi1 1.0 0.000000 0.000000 0.000000 Biso 1.300000 Bi
Bi2 1.0 0.333333 0.666667 0.506(4) Biso 0.600000 Bi
Bi3 1.0 0.333333 0.333333 0.500000 Biso 0.900000 Bi
O1 1.0 0.086(8) -0.102(6) 0.741(5) Biso 1.500000 O
O2 1.0 0.469(9) -0.415(9) 0.751(6) Biso 1.500000 O
O3 1.0 0.222(7) -0.211(9) 0.285(6) Biso 1.500000 O
